data_7229447
loop_
_publ_author_name
'Rok, Magdalena'
'Szklarz, Przemyslaw'
'Moskwa, Marcin'
'Kijewska, Monika'
'Baran, Jan'
'Bator, Grazyna'
'Medycki, Wojciech'
'Zamponi, Michaela'

_publ_section_title
;
 Structures and phase transitions in the neat
 4,4'-di-tert-butyl-2,2'-bipyridyl and in its molecular complexes with
 either brom- or iodanilic acid
;
_journal_name_full CrystEngComm
_journal_paper_doi 10.1039/C7CE01481C
_journal_year 2017
_chemical_formula_moiety 'C18 H24 N2'
_chemical_formula_sum 'C18 H24 N2'
_chemical_formula_weight 268.39
_chemical_name_systematic
;
 4,4'-di-tert-butyl-2,2'-bipyridyl
;
_space_group_crystal_system monoclinic
_space_group_IT_number 14
_space_group_name_Hall '-P 2ybc'
_space_group_name_H-M_alt 'P 1 21/c 1'
_symmetry_space_group_name_Hall '-P 2ybc'
_symmetry_space_group_name_H-M 'P 1 21/c 1'
_atom_sites_solution_hydrogens mixed
_audit_creation_method SHELXL-2013
_audit_update_record
;
2017-08-07 deposited with the CCDC.
2017-10-31 downloaded from the CCDC.
;
_cell_angle_alpha 90
_cell_angle_beta 99.775(5)
_cell_angle_gamma 90
_cell_formula_units_Z 4
_cell_length_a 10.3157(5)
_cell_length_b 6.3341(3)
_cell_length_c 24.5593(14)
_cell_measurement_reflns_used 3566
_cell_measurement_temperature 190(2)
_cell_measurement_theta_max 28.7195
_cell_measurement_theta_min 2.9389
_cell_volume 1581.42(14)
_computing_structure_refinement 'SHELXL-2013 (Sheldrick, 2013)'
_diffrn_ambient_temperature 190(2)
_diffrn_detector_area_resol_mean 10.3456
_diffrn_measured_fraction_theta_full 0.992
_diffrn_measured_fraction_theta_max 0.934
_diffrn_measurement_device_type 'Xcalibur, Ruby'
_diffrn_measurement_method '\w scans'
_diffrn_radiation_monochromator graphite
_diffrn_radiation_source 'Enhance (Mo) X-ray Source'
_diffrn_radiation_type MoK\a
_diffrn_radiation_wavelength 0.71073
_diffrn_reflns_av_R_equivalents 0.0493
_diffrn_reflns_av_unetI/netI 0.0539
_diffrn_reflns_Laue_measured_fraction_full 0.992
_diffrn_reflns_Laue_measured_fraction_max 0.934
_diffrn_reflns_limit_h_max 11
_diffrn_reflns_limit_h_min -13
_diffrn_reflns_limit_k_max 8
_diffrn_reflns_limit_k_min -8
_diffrn_reflns_limit_l_max 32
_diffrn_reflns_limit_l_min -33
_diffrn_reflns_number 9886
_diffrn_reflns_point_group_measured_fraction_full 0.992
_diffrn_reflns_point_group_measured_fraction_max 0.934
_diffrn_reflns_theta_full 27.000
_diffrn_reflns_theta_max 28.783
_diffrn_reflns_theta_min 3.325
_exptl_absorpt_coefficient_mu 0.066
_exptl_absorpt_correction_type none
_exptl_crystal_colour colourless
_exptl_crystal_density_diffrn 1.127
_exptl_crystal_description blocks
_exptl_crystal_F_000 584
_exptl_crystal_size_max 0.261
_exptl_crystal_size_mid 0.223
_exptl_crystal_size_min 0.153
_refine_diff_density_max 0.407
_refine_diff_density_min -0.305
_refine_diff_density_rms 0.066
_refine_ls_extinction_method none
_refine_ls_goodness_of_fit_ref 1.013
_refine_ls_hydrogen_treatment mixed
_refine_ls_matrix_type full
_refine_ls_number_parameters 211
_refine_ls_number_reflns 3847
_refine_ls_number_restraints 0
_refine_ls_restrained_S_all 1.013
_refine_ls_R_factor_all 0.1232
_refine_ls_R_factor_gt 0.0751
_refine_ls_shift/su_max 0.000
_refine_ls_shift/su_mean 0.000
_refine_ls_structure_factor_coef Fsqd
_refine_ls_weighting_details 'w=1/[\s^2^(Fo^2^)+(0.1416P)^2^] where P=(Fo^2^+2Fc^2^)/3'
_refine_ls_weighting_scheme calc
_refine_ls_wR_factor_gt 0.2126
_refine_ls_wR_factor_ref 0.2386
_reflns_Friedel_coverage 0.000
_reflns_number_gt 2114
_reflns_number_total 3847
_reflns_threshold_expression 'I > 2\s(I)'
_cod_data_source_file c7ce01481c2.cif
_cod_data_source_block dtbbp190
_cod_database_code 7229447
_shelx_space_group_comment
;
The symmetry employed for this shelxl refinement is uniquely defined
by the following loop, which should always be used as a source of
symmetry information in preference to the above space-group names.
They are only intended as comments.
;
_shelxl_version_number 2013-4

loop_
_space_group_symop_operation_xyz
'x, y, z'
'-x, y+1/2, -z+1/2'
'-x, -y, -z'
'x, -y-1/2, z-1/2'

loop_
_atom_site_label
_atom_site_type_symbol
_atom_site_fract_x
_atom_site_fract_y
_atom_site_fract_z
_atom_site_U_iso_or_equiv
_atom_site_adp_type
_atom_site_occupancy
_atom_site_site_symmetry_order
_atom_site_calc_flag
_atom_site_refinement_flags_posn
_atom_site_refinement_flags_adp
N2 N 0.17585(17) 0.2985(3) 0.24120(7) 0.0332(4) Uani 1 1 d . .
C21 C 0.21472(19) 0.4843(3) 0.26443(8) 0.0290(5) Uani 1 1 d . .
C31 C 0.1873(2) 0.5464(3) 0.31583(8) 0.0309(5) Uani 1 1 d . .
H31 H 0.218(2) 0.693(4) 0.3287(9) 0.040(6) Uiso 1 1 d . .
C41 C 0.11414(19) 0.4162(3) 0.34475(8) 0.0305(5) Uani 1 1 d . .
C51 C 0.0750(2) 0.2237(4) 0.32033(9) 0.0344(5) Uani 1 1 d . .
H51 H 0.032(3) 0.116(4) 0.3384(10) 0.049(7) Uiso 1 1 d . .
C61 C 0.1079(2) 0.1721(4) 0.26978(9) 0.0347(5) Uani 1 1 d . .
H61 H 0.088(2) 0.039(4) 0.2543(9) 0.035(6) Uiso 1 1 d . .
C71 C 0.0744(2) 0.4808(4) 0.39949(9) 0.0359(5) Uani 1 1 d . .
C76 C 0.1084(5) 0.3111(6) 0.44209(13) 0.1021(16) Uani 1 1 d . .
H761 H 0.2017 0.2748 0.4453 0.153 Uiso 1 1 calc R U
H762 H 0.0547 0.1856 0.4310 0.153 Uiso 1 1 calc R U
H763 H 0.0909 0.3618 0.4778 0.153 Uiso 1 1 calc R U
C75 C 0.1423(5) 0.6820(7) 0.42272(15) 0.1072(16) Uani 1 1 d . .
H751 H 0.1115 0.7201 0.4570 0.161 Uiso 1 1 calc R U
H752 H 0.1216 0.7964 0.3958 0.161 Uiso 1 1 calc R U
H753 H 0.2377 0.6595 0.4303 0.161 Uiso 1 1 calc R U
C77 C -0.0724(3) 0.5169(7) 0.38958(13) 0.0919(13) Uani 1 1 d . .
H771 H -0.1178 0.3851 0.3772 0.138 Uiso 1 1 calc R U
H772 H -0.0951 0.6256 0.3611 0.138 Uiso 1 1 calc R U
H773 H -0.0997 0.5636 0.4240 0.138 Uiso 1 1 calc R U
N1 N 0.32760(17) 0.8108(3) 0.25566(7) 0.0331(4) Uani 1 1 d . .
C12 C 0.28961(19) 0.6245(3) 0.23233(8) 0.0298(5) Uani 1 1 d . .
C13 C 0.3167(2) 0.5626(4) 0.18104(9) 0.0323(5) Uani 1 1 d . .
H13 H 0.283(2) 0.427(4) 0.1668(9) 0.032(6) Uiso 1 1 d . .
C14 C 0.3879(2) 0.6959(3) 0.15183(8) 0.0318(5) Uani 1 1 d . .
C15 C 0.4284(2) 0.8885(4) 0.17654(9) 0.0349(5) Uani 1 1 d . .
H15 H 0.474(2) 0.992(4) 0.1581(9) 0.036(6) Uiso 1 1 d . .
C16 C 0.3957(2) 0.9387(4) 0.22740(9) 0.0349(5) Uani 1 1 d . .
H16 H 0.424(2) 1.082(4) 0.2461(9) 0.043(6) Uiso 1 1 d . .
C17 C 0.4262(2) 0.6306(4) 0.09675(9) 0.0376(5) Uani 1 1 d . .
C72 C 0.4354(4) 0.8195(5) 0.05967(12) 0.0778(11) Uani 1 1 d . .
H721 H 0.4545 0.7711 0.0240 0.117 Uiso 1 1 calc R U
H722 H 0.5059 0.9133 0.0771 0.117 Uiso 1 1 calc R U
H723 H 0.3516 0.8962 0.0540 0.117 Uiso 1 1 calc R U
C73 C 0.3265(4) 0.4778(6) 0.06533(12) 0.0834(11) Uani 1 1 d . .
H731 H 0.3291 0.3442 0.0856 0.125 Uiso 1 1 calc R U
H732 H 0.3482 0.4519 0.0286 0.125 Uiso 1 1 calc R U
H733 H 0.2382 0.5389 0.0616 0.125 Uiso 1 1 calc R U
C74 C 0.5599(3) 0.5227(6) 0.10917(12) 0.0785(11) Uani 1 1 d . .
H741 H 0.5551 0.4027 0.1340 0.118 Uiso 1 1 calc R U
H742 H 0.6258 0.6235 0.1269 0.118 Uiso 1 1 calc R U
H743 H 0.5847 0.4723 0.0746 0.118 Uiso 1 1 calc R U

loop_
_atom_site_aniso_label
_atom_site_aniso_U_11
_atom_site_aniso_U_22
_atom_site_aniso_U_33
_atom_site_aniso_U_23
_atom_site_aniso_U_13
_atom_site_aniso_U_12
N2 0.0331(10) 0.0319(9) 0.0367(10) -0.0011(8) 0.0118(8) -0.0012(7)
C21 0.0236(10) 0.0321(11) 0.0323(11) -0.0014(9) 0.0075(8) 0.0006(8)
C31 0.0309(11) 0.0314(11) 0.0314(11) -0.0026(9) 0.0082(9) -0.0022(9)
C41 0.0264(10) 0.0368(11) 0.0296(11) 0.0016(9) 0.0084(8) 0.0025(9)
C51 0.0332(11) 0.0343(12) 0.0378(12) 0.0048(10) 0.0118(10) -0.0007(9)
C61 0.0328(11) 0.0326(12) 0.0401(12) -0.0023(10) 0.0100(9) -0.0017(9)
C71 0.0385(13) 0.0408(12) 0.0313(11) -0.0002(9) 0.0139(10) 0.0017(10)
C76 0.173(4) 0.097(3) 0.0463(18) 0.0210(19) 0.049(2) 0.054(3)
C75 0.149(4) 0.117(3) 0.075(2) -0.050(2) 0.075(3) -0.067(3)
C77 0.0516(19) 0.166(4) 0.061(2) -0.027(2) 0.0192(16) 0.030(2)
N1 0.0325(9) 0.0321(9) 0.0369(10) -0.0030(8) 0.0119(8) -0.0024(8)
C12 0.0253(10) 0.0334(11) 0.0316(11) -0.0010(9) 0.0076(8) 0.0015(8)
C13 0.0310(11) 0.0346(12) 0.0326(11) -0.0026(9) 0.0090(9) -0.0002(9)
C14 0.0279(10) 0.0381(12) 0.0313(11) 0.0025(9) 0.0100(9) 0.0027(9)
C15 0.0311(11) 0.0376(12) 0.0380(13) 0.0044(10) 0.0116(9) -0.0014(9)
C16 0.0325(11) 0.0327(11) 0.0413(12) -0.0018(10) 0.0119(9) -0.0017(9)
C17 0.0385(12) 0.0448(13) 0.0322(12) -0.0009(10) 0.0137(10) 0.0000(10)
C72 0.132(3) 0.0645(19) 0.0458(16) 0.0084(15) 0.0415(18) 0.010(2)
C73 0.083(2) 0.122(3) 0.0532(17) -0.0411(19) 0.0339(17) -0.045(2)
C74 0.066(2) 0.123(3) 0.0516(17) 0.0019(18) 0.0250(15) 0.0429(19)

loop_
_atom_type_symbol
_atom_type_description
_atom_type_scat_dispersion_real
_atom_type_scat_dispersion_imag
_atom_type_scat_source
C C 0.0033 0.0016 'International Tables Vol C Tables 4.2.6.8 and 6.1.1.4'
H H 0.0000 0.0000 'International Tables Vol C Tables 4.2.6.8 and 6.1.1.4'
N N 0.0061 0.0033 'International Tables Vol C Tables 4.2.6.8 and 6.1.1.4'

loop_
_geom_angle_atom_site_label_1
_geom_angle_atom_site_label_2
_geom_angle_atom_site_label_3
_geom_angle
C21 N2 C61 116.61(18)
N2 C21 C31 122.73(19)
N2 C21 C12 116.34(17)
C31 C21 C12 120.94(18)
C41 C31 C21 120.4(2)
C51 C41 C31 116.28(18)
C51 C41 C71 120.95(18)
C31 C41 C71 122.74(19)
C61 C51 C41 119.9(2)
N2 C61 C51 124.1(2)
C76 C71 C77 109.3(3)
C76 C71 C75 107.6(3)
C77 C71 C75 108.6(3)
C76 C71 C41 110.9(2)
C77 C71 C41 108.09(19)
C75 C71 C41 112.36(19)
C12 N1 C16 116.84(18)
N1 C12 C13 123.07(19)
N1 C12 C21 116.06(17)
C13 C12 C21 120.87(19)
C12 C13 C14 119.9(2)
C15 C14 C13 116.80(19)
C15 C14 C17 121.21(19)
C13 C14 C17 121.9(2)
C16 C15 C14 119.5(2)
N1 C16 C15 123.9(2)
C72 C17 C74 109.1(2)
C72 C17 C73 107.6(2)
C74 C17 C73 109.1(3)
C72 C17 C14 111.7(2)
C74 C17 C14 107.78(19)
C73 C17 C14 111.51(19)

loop_
_geom_bond_atom_site_label_1
_geom_bond_atom_site_label_2
_geom_bond_distance
N2 C21 1.339(3)
N2 C61 1.339(3)
C21 C31 1.396(3)
C21 C12 1.488(3)
C31 C41 1.392(3)
C41 C51 1.388(3)
C41 C71 1.526(3)
C51 C61 1.381(3)
C71 C76 1.499(4)
C71 C77 1.511(4)
C71 C75 1.518(4)
N1 C12 1.341(3)
N1 C16 1.341(3)
C12 C13 1.392(3)
C13 C14 1.395(3)
C14 C15 1.395(3)
C14 C17 1.529(3)
C15 C16 1.385(3)
C17 C72 1.516(4)
C17 C74 1.523(3)
C17 C73 1.523(4)
